data_7702025
loop_
_publ_author_name
'Longobardi, Lauren E.'
'Mahdi, Tayseer'
'Stephan, Douglas W.'

_publ_section_title
;
 B(C6F5)3 mediated arene hydrogenation/transannulation of
 para-methoxyanilines.
;
_journal_issue 16
_journal_name_full 'Dalton transactions (Cambridge, England : 2003)'
_journal_page_first 7114
_journal_page_last 7117
_journal_paper_doi 10.1039/c5dt00921a
_journal_volume 44
_journal_year 2015
_chemical_formula_moiety 'C18 H B F15, C14 H20 N'
_chemical_formula_sum 'C32 H21 B F15 N'
_chemical_formula_weight 715.33
_space_group_crystal_system orthorhombic
_space_group_IT_number 61
_space_group_name_Hall '-P 2ac 2ab'
_space_group_name_H-M_alt 'P b c a'
_symmetry_Int_Tables_number 61
_audit_creation_date 2015-02-01
_audit_creation_method
;
Olex2 1.2
(compiled 2015.01.26 svn.r3150 for OlexSys, GUI svn.r4998)
;
_audit_update_record
;
2015-02-01 deposited with the CCDC.
2015-03-12 downloaded from the CCDC.
;
_cell_angle_alpha 90
_cell_angle_beta 90
_cell_angle_gamma 90
_cell_formula_units_Z 8
_cell_length_a 18.886(4)
_cell_length_b 16.050(3)
_cell_length_c 19.128(4)
_cell_measurement_reflns_used 6317
_cell_measurement_temperature 150
_cell_measurement_theta_max 23.49
_cell_measurement_theta_min 2.72
_cell_volume 5798(2)
_computing_molecular_graphics 'Olex2 (Dolomanov et al., 2009)'
_computing_publication_material 'Olex2 (Dolomanov et al., 2009)'
_computing_structure_refinement 'olex2.refine (Bourhis et al., 2015)'
_diffrn_ambient_temperature 150
_diffrn_measured_fraction_theta_full 1.0000
_diffrn_measured_fraction_theta_max 0.9908
_diffrn_measurement_device_type 'Bruker APEX-II CCD'
_diffrn_measurement_method '\f and \w scans'
_diffrn_radiation_monochromator graphite
_diffrn_radiation_type 'Mo K\a'
_diffrn_radiation_wavelength 0.71073
_diffrn_reflns_av_R_equivalents 0.0662
_diffrn_reflns_av_unetI/netI 0.0457
_diffrn_reflns_limit_h_max 24
_diffrn_reflns_limit_h_min -24
_diffrn_reflns_limit_k_max 16
_diffrn_reflns_limit_k_min -20
_diffrn_reflns_limit_l_max 24
_diffrn_reflns_limit_l_min -24
_diffrn_reflns_number 50412
_diffrn_reflns_theta_full 26.0000
_diffrn_reflns_theta_max 27.57
_diffrn_reflns_theta_min 1.98
_diffrn_standards_number 0
_exptl_absorpt_coefficient_mu 0.163
_exptl_absorpt_correction_T_max 0.7456
_exptl_absorpt_correction_T_min 0.6788
_exptl_absorpt_correction_type multi-scan
_exptl_absorpt_process_details
;
SADABS-2008/1 (Bruker,2008) was used for absorption correction.
wR2(int) was 0.0630 before and 0.0430 after correction.
The Ratio of minimum to maximum transmission is 0.9104.
The \l/2 correction factor is Not present.
;
_exptl_crystal_colour colourless
_exptl_crystal_colour_primary colourless
_exptl_crystal_density_diffrn 1.6388
_exptl_crystal_description blocks
_exptl_crystal_F_000 2882.7531
_exptl_crystal_size_max 0.15
_exptl_crystal_size_mid 0.15
_exptl_crystal_size_min 0.14
_refine_diff_density_max 1.9550
_refine_diff_density_min -0.7437
_refine_diff_density_rms 0.1230
_refine_ls_d_res_high 0.7677
_refine_ls_d_res_low 10.3040
_refine_ls_goodness_of_fit_ref 1.0743
_refine_ls_hydrogen_treatment mixed
_refine_ls_matrix_type full
_refine_ls_number_constraints 36
_refine_ls_number_parameters 442
_refine_ls_number_reflns 6654
_refine_ls_number_restraints 0
_refine_ls_restrained_S_all 1.0743
_refine_ls_R_factor_all 0.1129
_refine_ls_R_factor_gt 0.0687
_refine_ls_shift/su_max 0.0000
_refine_ls_shift/su_mean 0.0000
_refine_ls_structure_factor_coef Fsqd
_refine_ls_weighting_details 'w=1/[\s^2^(Fo^2^)+(0.0726P)^2^+10.7403P] where P=(Fo^2^+2Fc^2^)/3'
_refine_ls_weighting_scheme calc
_refine_ls_wR_factor_gt 0.1650
_refine_ls_wR_factor_ref 0.1912
_reflns_Friedel_coverage 0.0
_reflns_limit_h_max 24
_reflns_limit_h_min 0
_reflns_limit_k_max 20
_reflns_limit_k_min 0
_reflns_limit_l_max 24
_reflns_limit_l_min 0
_reflns_number_gt 4257
_reflns_number_total 6654
_reflns_threshold_expression I>=2u(I)
_cod_data_source_file c5dt00921a2.cif
_cod_data_source_block sad
_cod_database_code 7702025
_olex2_refinement_description
;
1. Fixed Uiso
 At 1.2 times of:
  All B(H) groups, All C(H) groups, All C(H,H) groups, All N(H) groups
 At 1.5 times of:
  All C(H,H,H) groups
2. Others
 Fixed Sof: N1(0.5) H1a(0.5)
3.a Ternary CH refined with riding coordinates:
 B1(H1), C19(H19), C23(H23), C25(H25), N1(H1a)
3.b Secondary CH2 refined with riding coordinates:
 C20(H20a,H20b), C21(H21a,H21b), C22(H22a,H22b), C24(H24a,H24b)
3.c Aromatic/amide H refined with riding coordinates:
 C27(H27), C28(H28), C29(H29), C30(H30), C31(H31)
3.d Idealised Me refined as rotating group:
 C32(H32a,H32b,H32c)
;

loop_
_space_group_symop_id
_space_group_symop_operation_xyz
1 x,y,z
2 x+1/2,-y+1/2,-z
3 -x,y+1/2,-z+1/2
4 -x+1/2,-y,z+1/2
5 -x,-y,-z
6 -x-1/2,y-1/2,z
7 x,-y-1/2,z-1/2
8 x-1/2,y,-z-1/2

loop_
_atom_site_label
_atom_site_type_symbol
_atom_site_fract_x
_atom_site_fract_y
_atom_site_fract_z
_atom_site_U_iso_or_equiv
_atom_site_adp_type
_atom_site_occupancy
_atom_site_refinement_flags_posn
F5 F 0.48671(11) 0.72075(13) 0.29496(12) 0.0390(5) Uani 1.000000 .
F1 F 0.27877(12) 0.84121(14) 0.19888(12) 0.0439(6) Uani 1.000000 .
F2 F 0.25743(12) 0.70405(15) 0.12438(11) 0.0438(6) Uani 1.000000 .
F3 F 0.34891(13) 0.57335(14) 0.13358(12) 0.0459(6) Uani 1.000000 .
F4 F 0.46380(12) 0.58490(13) 0.21917(13) 0.0439(6) Uani 1.000000 .
F6 F 0.45455(13) 0.88686(14) 0.14820(12) 0.0443(6) Uani 1.000000 .
F7 F 0.45498(12) 1.01990(15) 0.06597(11) 0.0437(6) Uani 1.000000 .
F8 F 0.39897(13) 1.16834(13) 0.11147(11) 0.0414(6) Uani 1.000000 .
F9 F 0.34219(14) 1.17636(13) 0.24236(11) 0.0451(6) Uani 1.000000 .
F10 F 0.34492(12) 1.04494(13) 0.32739(10) 0.0370(5) Uani 1.000000 .
F11 F 0.54367(11) 0.88280(14) 0.26991(11) 0.0388(5) Uani 1.000000 .
F12 F 0.64553(11) 0.89438(15) 0.36707(12) 0.0456(6) Uani 1.000000 .
F13 F 0.61112(13) 0.90612(15) 0.50464(12) 0.0481(6) Uani 1.000000 .
F14 F 0.47361(13) 0.89687(16) 0.54562(11) 0.0498(6) Uani 1.000000 .
F15 F 0.37054(12) 0.88289(15) 0.44981(11) 0.0435(6) Uani 1.000000 .
C1 C 0.38417(19) 0.7902(2) 0.25090(19) 0.0296(7) Uani 1.000000 .
C2 C 0.32720(19) 0.7790(2) 0.20563(18) 0.0302(8) Uani 1.000000 .
C3 C 0.31433(19) 0.7092(2) 0.16673(18) 0.0310(8) Uani 1.000000 .
C4 C 0.3606(2) 0.6433(2) 0.17070(18) 0.0305(8) Uani 1.000000 .
C5 C 0.41839(18) 0.6494(2) 0.21399(19) 0.0290(8) Uani 1.000000 .
C6 C 0.42909(19) 0.7210(2) 0.25293(19) 0.0293(7) Uani 1.000000 .
C7 C 0.39695(18) 0.9579(2) 0.24169(18) 0.0280(7) Uani 1.000000 .
C8 C 0.42498(19) 0.9580(2) 0.17501(19) 0.0310(8) Uani 1.000000 .
C9 C 0.42644(19) 1.0259(2) 0.13044(18) 0.0312(8) Uani 1.000000 .
C10 C 0.39837(19) 1.1005(2) 0.15291(18) 0.0290(7) Uani 1.000000 .
C11 C 0.37062(18) 1.1044(2) 0.21935(18) 0.0275(7) Uani 1.000000 .
C12 C 0.37171(18) 1.0350(2) 0.26181(17) 0.0276(7) Uani 1.000000 .
C13 C 0.45238(18) 0.8824(2) 0.35418(17) 0.0264(7) Uani 1.000000 .
C14 C 0.52328(19) 0.8866(2) 0.33855(18) 0.0304(8) Uani 1.000000 .
C15 C 0.57717(19) 0.8937(2) 0.3865(2) 0.0339(8) Uani 1.000000 .
C16 C 0.5593(2) 0.8986(2) 0.45634(19) 0.0329(8) Uani 1.000000 .
C17 C 0.4898(2) 0.8944(2) 0.47704(18) 0.0332(8) Uani 1.000000 .
C18 C 0.43750(19) 0.8863(2) 0.4253(2) 0.0326(8) Uani 1.000000 .
B1 B 0.3895(2) 0.8772(2) 0.2952(2) 0.0274(8) Uani 1.000000 .
H1 H 0.3445(2) 0.8837(2) 0.3201(2) 0.0328(10) Uiso 1.000000 R
C19 C 0.3483(2) 0.3041(2) 0.34809(19) 0.0359(9) Uani 1.000000 .
C20 C 0.4149(2) 0.2609(2) 0.37240(19) 0.0371(9) Uani 1.000000 .
H20a H 0.4083(2) 0.2010(2) 0.37425(19) 0.0445(11) Uiso 1.000000 R
H20b H 0.4544(2) 0.2735(2) 0.34181(19) 0.0445(11) Uiso 1.000000 R
C21 C 0.4270(2) 0.2976(3) 0.4469(2) 0.0397(9) Uani 1.000000 .
H21a H 0.4269(2) 0.2540(3) 0.4820(2) 0.0477(11) Uiso 1.000000 R
H21b H 0.4715(2) 0.3276(3) 0.4494(2) 0.0477(11) Uiso 1.000000 R
C22 C 0.2850(2) 0.2721(3) 0.3881(2) 0.0443(10) Uani 1.000000 .
H22a H 0.2412(2) 0.2931(3) 0.3685(2) 0.0532(12) Uiso 1.000000 R
H22b H 0.2837(2) 0.2117(3) 0.3882(2) 0.0532(12) Uiso 1.000000 R
C23 C 0.3652(2) 0.3555(2) 0.45656(18) 0.0406(10) Uani 1.000000 .
C24 C 0.2976(2) 0.3070(3) 0.4634(2) 0.0462(10) Uani 1.000000 .
H24a H 0.2589(2) 0.3428(3) 0.4778(2) 0.0555(13) Uiso 1.000000 R
H24b H 0.3027(2) 0.2621(3) 0.4970(2) 0.0555(13) Uiso 1.000000 R
C25 C 0.3113(2) 0.4593(2) 0.36749(19) 0.0369(9) Uani 1.000000 .
C26 C 0.3288(2) 0.5323(2) 0.41522(18) 0.0311(8) Uani 1.000000 .
C27 C 0.2866(2) 0.5472(2) 0.4723(2) 0.0373(9) Uani 1.000000 .
H27 H 0.2484(2) 0.5122(2) 0.4813(2) 0.0447(10) Uiso 1.000000 R
C28 C 0.2999(2) 0.6132(3) 0.5165(2) 0.0472(11) Uani 1.000000 .
H28 H 0.2711(2) 0.6222(3) 0.5552(2) 0.0566(13) Uiso 1.000000 R
C29 C 0.3563(2) 0.6661(3) 0.5029(2) 0.0472(11) Uani 1.000000 .
H29 H 0.3653(2) 0.7106(3) 0.5328(2) 0.0566(13) Uiso 1.000000 R
C30 C 0.3989(2) 0.6531(2) 0.4457(2) 0.0396(9) Uani 1.000000 .
H30 H 0.4363(2) 0.6891(2) 0.4364(2) 0.0475(11) Uiso 1.000000 R
C31 C 0.3856(2) 0.5858(2) 0.40193(19) 0.0338(8) Uani 1.000000 .
H31 H 0.4147(2) 0.5764(2) 0.36353(19) 0.0406(10) Uiso 1.000000 R
C32 C 0.3127(2) 0.4812(2) 0.29023(17) 0.0300(8) Uani 1.000000 .
H32a H 0.3606(3) 0.4923(15) 0.2761(3) 0.0451(11) Uiso 1.000000 GR
H32b H 0.2944(12) 0.4354(6) 0.2636(2) 0.0451(11) Uiso 1.000000 GR
H32c H 0.2842(10) 0.5297(9) 0.2822(3) 0.0451(11) Uiso 1.000000 GR
N1 N 0.36233(18) 0.39046(19) 0.38147(15) 0.0367(7) Uani 1.000000 .
H19 H 0.3421(2) 0.3052(2) 0.29723(19) 0.0431(11) Uiso 1.000000 R
H23 H 0.3722(2) 0.3978(2) 0.49285(18) 0.0488(12) Uiso 1.000000 R
H25 H 0.2637(2) 0.4395(2) 0.37915(19) 0.0442(11) Uiso 1.000000 R
H1a H 0.40649(18) 0.40768(19) 0.36906(15) 0.0440(9) Uiso 1.000000 R

loop_
_atom_site_aniso_label
_atom_site_aniso_U_11
_atom_site_aniso_U_22
_atom_site_aniso_U_33
_atom_site_aniso_U_12
_atom_site_aniso_U_13
_atom_site_aniso_U_23
F5 0.0335(12) 0.0304(11) 0.0531(13) 0.0048(9) -0.0157(10) 0.0022(10)
F1 0.0404(13) 0.0427(13) 0.0487(13) 0.0163(10) -0.0113(10) -0.0033(10)
F2 0.0369(13) 0.0544(14) 0.0400(12) -0.0041(11) -0.0120(10) 0.0021(10)
F3 0.0570(15) 0.0322(12) 0.0483(13) -0.0080(11) -0.0013(11) -0.0095(10)
F4 0.0415(13) 0.0279(11) 0.0624(15) 0.0094(10) 0.0000(11) -0.0038(10)
F6 0.0529(15) 0.0366(12) 0.0435(13) 0.0204(11) 0.0126(11) -0.0002(10)
F7 0.0453(13) 0.0535(14) 0.0324(11) 0.0074(11) 0.0078(10) 0.0020(10)
F8 0.0601(15) 0.0295(11) 0.0347(11) -0.0057(10) -0.0135(11) 0.0077(9)
F9 0.0715(17) 0.0268(11) 0.0372(12) 0.0162(11) -0.0087(11) -0.0092(9)
F10 0.0449(13) 0.0361(12) 0.0300(11) -0.0003(10) 0.0012(9) -0.0043(9)
F11 0.0327(12) 0.0490(13) 0.0345(11) 0.0007(10) 0.0064(9) 0.0010(10)
F12 0.0261(11) 0.0549(15) 0.0559(14) -0.0011(10) 0.0001(10) 0.0055(11)
F13 0.0417(13) 0.0520(15) 0.0505(14) -0.0062(11) -0.0138(11) 0.0013(11)
F14 0.0545(15) 0.0640(16) 0.0309(12) -0.0002(13) 0.0059(10) -0.0013(11)
F15 0.0339(12) 0.0578(15) 0.0388(12) 0.0003(11) 0.0093(10) 0.0000(11)
C1 0.0286(18) 0.0284(18) 0.0318(17) 0.0017(15) 0.0009(14) 0.0042(15)
C2 0.0280(18) 0.0312(18) 0.0315(18) 0.0088(15) -0.0004(14) 0.0034(15)
C3 0.0256(18) 0.041(2) 0.0262(17) -0.0057(16) 0.0006(14) 0.0050(15)
C4 0.036(2) 0.0257(17) 0.0299(17) -0.0054(16) 0.0075(15) -0.0015(14)
C5 0.0278(18) 0.0213(16) 0.0380(19) 0.0028(14) 0.0038(15) 0.0050(14)
C6 0.0255(17) 0.0271(17) 0.0352(18) 0.0003(15) -0.0049(15) 0.0059(15)
C7 0.0253(17) 0.0266(17) 0.0322(18) 0.0020(14) -0.0043(14) -0.0001(14)
C8 0.0289(19) 0.0283(18) 0.0357(19) 0.0099(15) -0.0001(15) -0.0043(15)
C9 0.0281(19) 0.039(2) 0.0269(17) 0.0018(16) -0.0012(14) -0.0033(15)
C10 0.0300(18) 0.0264(17) 0.0305(17) -0.0036(15) -0.0097(14) 0.0049(14)
C11 0.0316(18) 0.0201(16) 0.0309(17) 0.0009(14) -0.0091(14) -0.0059(13)
C12 0.0280(18) 0.0277(17) 0.0271(17) -0.0016(14) -0.0048(14) -0.0029(14)
C13 0.0290(18) 0.0195(16) 0.0306(17) 0.0017(14) -0.0031(14) 0.0020(13)
C14 0.0322(19) 0.0248(17) 0.0343(19) -0.0003(15) 0.0040(15) 0.0015(14)
C15 0.0283(19) 0.0273(18) 0.046(2) -0.0012(15) -0.0008(16) 0.0035(16)
C16 0.038(2) 0.0249(18) 0.0359(19) -0.0015(16) -0.0051(16) 0.0024(15)
C17 0.041(2) 0.0307(19) 0.0280(18) -0.0018(17) -0.0016(15) 0.0012(14)
C18 0.0273(18) 0.0274(18) 0.043(2) 0.0019(15) 0.0041(15) 0.0023(15)
B1 0.0245(19) 0.028(2) 0.0297(19) 0.0047(16) 0.0037(15) 0.0016(16)
C19 0.058(3) 0.0230(17) 0.0269(17) 0.0011(17) -0.0028(17) -0.0027(14)
C20 0.038(2) 0.037(2) 0.0359(19) -0.0105(17) 0.0079(16) -0.0042(16)
C21 0.041(2) 0.041(2) 0.037(2) -0.0146(18) -0.0034(17) 0.0018(17)
C22 0.037(2) 0.050(3) 0.045(2) 0.0029(19) -0.0070(18) -0.0072(19)
C23 0.070(3) 0.0289(19) 0.0228(17) 0.0071(19) -0.0114(18) 0.0003(15)
C24 0.041(2) 0.063(3) 0.035(2) 0.016(2) 0.0028(18) -0.0042(19)
C25 0.046(2) 0.0291(19) 0.035(2) -0.0009(17) -0.0056(17) 0.0008(16)
C26 0.040(2) 0.0235(17) 0.0294(18) 0.0022(16) -0.0066(15) 0.0011(14)
C27 0.030(2) 0.038(2) 0.044(2) 0.0008(17) 0.0008(16) 0.0003(17)
C28 0.049(3) 0.043(2) 0.050(2) 0.010(2) 0.014(2) -0.012(2)
C29 0.055(3) 0.038(2) 0.048(2) 0.006(2) -0.003(2) -0.0184(19)
C30 0.041(2) 0.033(2) 0.045(2) -0.0053(18) -0.0049(18) -0.0042(17)
C31 0.041(2) 0.0289(18) 0.0316(18) 0.0026(17) 0.0004(16) -0.0004(15)
C32 0.0330(19) 0.0289(18) 0.0282(17) -0.0013(15) -0.0051(15) 0.0008(14)
N1 0.046(2) 0.0328(17) 0.0308(16) 0.0016(15) -0.0029(14) -0.0024(13)

loop_
_atom_type_symbol
_atom_type_scat_dispersion_real
_atom_type_scat_dispersion_imag
_atom_type_scat_Cromer_Mann_a1
_atom_type_scat_Cromer_Mann_a2
_atom_type_scat_Cromer_Mann_a3
_atom_type_scat_Cromer_Mann_a4
_atom_type_scat_Cromer_Mann_b1
_atom_type_scat_Cromer_Mann_b2
_atom_type_scat_Cromer_Mann_b3
_atom_type_scat_Cromer_Mann_b4
_atom_type_scat_Cromer_Mann_c
_atom_type_scat_source
_atom_type_scat_dispersion_source
H 0.00000 0.00000 0.49300 0.32291 0.14019 0.04081 10.51090 26.12570 3.14236 57.79970 0.0030380000826 'International Tables Volume C Table 6.1.1.4 (pp. 500-502)' 'Henke, Gullikson and Davis, At. Data and Nucl. Data Tables, 1993, 54, 2'
C 0.00347 0.00161 2.31000 1.02000 1.58860 0.86500 20.84390 10.20750 0.56870 51.65120 0.215599998832 'International Tables Volume C Table 6.1.1.4 (pp. 500-502)' 'Henke, Gullikson and Davis, At. Data and Nucl. Data Tables, 1993, 54, 2'
B 0.00141 0.00067 2.05450 1.33260 1.09790 0.70680 23.21850 1.02100 60.34980 0.14030 -0.193200007081 'International Tables Volume C Table 6.1.1.4 (pp. 500-502)' 'Henke, Gullikson and Davis, At. Data and Nucl. Data Tables, 1993, 54, 2'
F 0.01794 0.01033 3.53920 2.64120 1.51700 1.02430 10.28250 4.29440 0.26150 26.14760 0.277599990368 'International Tables Volume C Table 6.1.1.4 (pp. 500-502)' 'Henke, Gullikson and Davis, At. Data and Nucl. Data Tables, 1993, 54, 2'
N 0.00653 0.00323 12.21260 3.13220 2.01250 1.16630 0.00570 9.89330 28.99750 0.58260 -11.5290002823 'International Tables Volume C Table 6.1.1.4 (pp. 500-502)' 'Henke, Gullikson and Davis, At. Data and Nucl. Data Tables, 1993, 54, 2'

loop_
_geom_angle_atom_site_label_1
_geom_angle_atom_site_label_2
_geom_angle_atom_site_label_3
_geom_angle
C6 C1 C2 112.6(3)
B1 C1 C2 118.7(3)
B1 C1 C6 128.7(3)
C1 C2 F1 118.9(3)
C3 C2 F1 115.5(3)
C3 C2 C1 125.6(3)
C2 C3 F2 121.3(3)
C4 C3 F2 119.6(3)
C4 C3 C2 119.2(3)
C3 C4 F3 120.5(3)
C5 C4 F3 120.5(3)
C5 C4 C3 118.9(3)
C4 C5 F4 119.7(3)
C6 C5 F4 120.3(3)
C6 C5 C4 120.0(3)
C1 C6 F5 120.5(3)
C5 C6 F5 115.8(3)
C5 C6 C1 123.8(3)
C12 C7 C8 112.9(3)
B1 C7 C8 127.2(3)
B1 C7 C12 119.9(3)
C7 C8 F6 120.1(3)
C9 C8 F6 114.7(3)
C9 C8 C7 125.3(3)
C8 C9 F7 121.0(3)
C10 C9 F7 120.0(3)
C10 C9 C8 119.0(3)
C9 C10 F8 121.0(3)
C11 C10 F8 120.6(3)
C11 C10 C9 118.3(3)
C10 C11 F9 119.5(3)
C12 C11 F9 120.4(3)
C12 C11 C10 120.1(3)
C7 C12 F10 119.3(3)
C11 C12 F10 116.3(3)
C11 C12 C7 124.4(3)
C18 C13 C14 114.1(3)
B1 C13 C14 124.0(3)
B1 C13 C18 121.9(3)
C13 C14 F11 118.7(3)
C15 C14 F11 115.8(3)
C15 C14 C13 125.5(3)
C14 C15 F12 121.8(3)
C16 C15 F12 120.2(3)
C16 C15 C14 118.0(3)
C15 C16 F13 119.3(3)
C17 C16 F13 120.0(3)
C17 C16 C15 120.7(3)
C16 C17 F14 119.7(3)
C18 C17 F14 122.0(3)
C18 C17 C16 118.3(3)
C13 C18 F15 121.8(3)
C17 C18 F15 114.7(3)
C17 C18 C13 123.5(3)
C7 B1 C1 110.6(3)
C13 B1 C1 116.4(3)
C13 B1 C7 108.9(3)
H1 B1 C1 106.81(18)
H1 B1 C7 106.81(18)
H1 B1 C13 106.81(18)
C22 C19 C20 110.3(3)
N1 C19 C20 98.2(3)
N1 C19 C22 103.3(3)
H19 C19 C20 114.5(2)
H19 C19 C22 114.5(2)
H19 C19 N1 114.47(17)
H20a C20 C19 111.1(2)
H20b C20 C19 111.1(2)
H20b C20 H20a 109.1
C21 C20 C19 103.3(3)
C21 C20 H20a 111.1(2)
C21 C20 H20b 111.1(2)
H21a C21 C20 111.1(2)
H21b C21 C20 111.1(2)
H21b C21 H21a 109.0
C23 C21 C20 103.4(3)
C23 C21 H21a 111.1(2)
C23 C21 H21b 111.1(2)
H22a C22 C19 111.2(2)
H22b C22 C19 111.2(2)
H22b C22 H22a 109.1
C24 C22 C19 103.0(3)
C24 C22 H22a 111.2(2)
C24 C22 H22b 111.2(2)
C24 C23 C21 110.5(3)
N1 C23 C21 97.9(3)
N1 C23 C24 103.8(3)
H23 C23 C21 114.3(2)
H23 C23 C24 114.3(2)
H23 C23 N1 114.31(18)
C23 C24 C22 103.6(3)
H24a C24 C22 111.0(2)
H24a C24 C23 111.0(2)
H24b C24 C22 111.0(2)
H24b C24 C23 111.0(2)
H24b C24 H24a 109.0
C32 C25 C26 113.7(3)
N1 C25 C26 108.8(3)
N1 C25 C32 109.5(3)
H25 C25 C26 108.2(2)
H25 C25 C32 108.2(2)
H25 C25 N1 108.2(2)
C27 C26 C25 119.0(3)
C31 C26 C25 122.1(3)
C31 C26 C27 118.9(3)
H27 C27 C26 119.5(2)
C28 C27 C26 121.1(4)
C28 C27 H27 119.5(2)
H28 C28 C27 120.1(2)
C29 C28 C27 119.7(4)
C29 C28 H28 120.1(2)
H29 C29 C28 119.8(2)
C30 C29 C28 120.4(4)
C30 C29 H29 119.8(2)
H30 C30 C29 120.3(2)
C31 C30 C29 119.5(4)
C31 C30 H30 120.3(2)
C30 C31 C26 120.4(4)
H31 C31 C26 119.8(2)
H31 C31 C30 119.8(2)
H32a C32 C25 109.5
H32b C32 C25 109.5
H32b C32 H32a 109.5
H32c C32 C25 109.5
H32c C32 H32a 109.5
H32c C32 H32b 109.5
C23 N1 C19 93.7(3)
C25 N1 C19 118.6(3)
C25 N1 C23 117.4(3)
H1a N1 C19 108.7(2)
H1a N1 C23 108.7(2)
H1a N1 C25 108.7(2)

loop_
_geom_bond_atom_site_label_1
_geom_bond_atom_site_label_2
_geom_bond_distance
F5 C6 1.353(4)
F1 C2 1.360(4)
F2 C3 1.348(4)
F3 C4 1.347(4)
F4 C5 1.348(4)
F6 C8 1.370(4)
F7 C9 1.349(4)
F8 C10 1.347(4)
F9 C11 1.347(4)
F10 C12 1.362(4)
F11 C14 1.370(4)
F12 C15 1.344(4)
F13 C16 1.352(4)
F14 C17 1.347(4)
F15 C18 1.350(4)
C1 C2 1.393(5)
C1 C6 1.398(5)
C1 B1 1.636(5)
C2 C3 1.367(5)
C3 C4 1.374(5)
C4 C5 1.373(5)
C5 C6 1.384(5)
C7 C8 1.381(5)
C7 C12 1.381(5)
C7 B1 1.657(5)
C8 C9 1.384(5)
C9 C10 1.378(5)
C10 C11 1.376(5)
C11 C12 1.379(5)
C13 C14 1.374(5)
C13 C18 1.390(5)
C13 B1 1.639(5)
C14 C15 1.375(5)
C15 C16 1.379(5)
C16 C17 1.372(5)
C17 C18 1.404(5)
B1 H1 0.9800
C19 C20 1.509(6)
C19 C22 1.510(6)
C19 N1 1.549(4)
C19 H19 0.9800
C20 H20a 0.9700
C20 H20b 0.9700
C20 C21 1.559(5)
C21 H21a 0.9700
C21 H21b 0.9700
C21 C23 1.502(6)
C22 H22a 0.9700
C22 H22b 0.9700
C22 C24 1.562(6)
C23 C24 1.501(6)
C23 N1 1.543(5)
C23 H23 0.9800
C24 H24a 0.9700
C24 H24b 0.9700
C25 C26 1.521(5)
C25 C32 1.519(5)
C25 N1 1.490(5)
C25 H25 0.9800
C26 C27 1.373(5)
C26 C31 1.398(5)
C27 H27 0.9300
C27 C28 1.378(6)
C28 H28 0.9300
C28 C29 1.387(6)
C29 H29 0.9300
C29 C30 1.375(6)
C30 H30 0.9300
C30 C31 1.389(5)
C31 H31 0.9300
C32 H32a 0.9600
C32 H32b 0.9600
C32 H32c 0.9600
N1 H1a 0.9100
